data_1561541
loop_
_publ_author_name
'Grebenkemper, Jason H.'
'Hu, Yufei'
'Abdusalyamova, M.N.'
'Makhmudov, F.A.'
'Kauzlarich, Susan M.'

_publ_section_title
;
 Magnetic remanence in Yb14&#x2212;RE MnSb11 (RE=Tb, Dy, Ho) single
 crystals
;
_journal_name_full 'Journal of Solid State Chemistry'
_journal_page_first 321
_journal_page_last 326
_journal_paper_doi 10.1016/j.jssc.2016.03.037
_journal_volume 238
_journal_year 2016
_chemical_formula_sum 'Ho0.17 Mn Sb11 Yb13.83'
_chemical_formula_weight 3809.42
_space_group_crystal_system tetragonal
_space_group_IT_number 142
_space_group_name_Hall '-I 4bd 2c'
_space_group_name_H-M_alt 'I 41/a c d :2'
_atom_sites_solution_hydrogens .
_audit_creation_method SHELXL-2014
_cell_angle_alpha 90
_cell_angle_beta 90
_cell_angle_gamma 90
_cell_formula_units_Z 8
_cell_length_a 16.5847(6)
_cell_length_b 16.5847(6)
_cell_length_c 21.9167(8)
_cell_measurement_reflns_used 2303
_cell_measurement_temperature 90
_cell_measurement_theta_max 30.500
_cell_measurement_theta_min 2.456
_cell_volume 6028.2(4)
_computing_structure_refinement 'SHELXL-2014 (Sheldrick, 2014)'
_diffrn_ambient_temperature 90
_diffrn_measured_fraction_theta_full 1.000
_diffrn_measured_fraction_theta_max 1.000
_diffrn_measurement_device_type 'Bruker APEX II'
_diffrn_measurement_method CCD
_diffrn_radiation_type MoK\a
_diffrn_radiation_wavelength 0.71073
_diffrn_reflns_av_R_equivalents 0.0526
_diffrn_reflns_av_unetI/netI 0.0168
_diffrn_reflns_Laue_measured_fraction_full 1.000
_diffrn_reflns_Laue_measured_fraction_max 1.000
_diffrn_reflns_limit_h_max 23
_diffrn_reflns_limit_h_min -23
_diffrn_reflns_limit_k_max 23
_diffrn_reflns_limit_k_min -23
_diffrn_reflns_limit_l_max 31
_diffrn_reflns_limit_l_min -31
_diffrn_reflns_number 45289
_diffrn_reflns_point_group_measured_fraction_full 1.000
_diffrn_reflns_point_group_measured_fraction_max 1.000
_diffrn_reflns_theta_full 25.242
_diffrn_reflns_theta_max 30.500
_diffrn_reflns_theta_min 2.456
_exptl_absorpt_coefficient_mu 52.983
_exptl_absorpt_correction_T_max 0.0881
_exptl_absorpt_correction_T_min 0.0333
_exptl_absorpt_correction_type multi-scan
_exptl_absorpt_process_details SADABS
_exptl_crystal_colour silver
_exptl_crystal_density_diffrn 8.411
_exptl_crystal_description shard
_exptl_crystal_F_000 12528
_exptl_crystal_size_max 0.089
_exptl_crystal_size_mid 0.067
_exptl_crystal_size_min 0.066
_refine_diff_density_max 1.310
_refine_diff_density_min -1.228
_refine_diff_density_rms 0.306
_refine_ls_extinction_coef 0.0000308(9)
_refine_ls_extinction_expression Fc^*^=kFc[1+0.001xFc^2^\l^3^/sin(2\q)]^-1/4^
_refine_ls_extinction_method SHELXL
_refine_ls_goodness_of_fit_ref 1.169
_refine_ls_hydrogen_treatment undef
_refine_ls_matrix_type full
_refine_ls_number_parameters 62
_refine_ls_number_reflns 2303
_refine_ls_number_restraints 0
_refine_ls_restrained_S_all 1.169
_refine_ls_R_factor_all 0.0196
_refine_ls_R_factor_gt 0.0176
_refine_ls_shift/su_max 0.002
_refine_ls_shift/su_mean 0.000
_refine_ls_structure_factor_coef Fsqd
_refine_ls_weighting_details 'w=1/[\s^2^(Fo^2^)+(0.0092P)^2^+112.4592P] where P=(Fo^2^+2Fc^2^)/3'
_refine_ls_weighting_scheme calc
_refine_ls_wR_factor_gt 0.0347
_refine_ls_wR_factor_ref 0.0353
_reflns_Friedel_coverage 0.000
_reflns_Friedel_fraction_full .
_reflns_Friedel_fraction_max .
_reflns_number_gt 2158
_reflns_number_total 2303
_reflns_threshold_expression 'I > 2\s(I)'
_cod_data_source_file mmc6.cif
_cod_data_source_block jhg52
_cod_original_cell_volume 6028.2(5)
_cod_original_sg_symbol_H-M 'I 41/a c d'
_cod_database_code 1561541
_shelx_space_group_comment
;
The symmetry employed for this shelxl refinement is uniquely defined
by the following loop, which should always be used as a source of
symmetry information in preference to the above space-group names.
They are only intended as comments.
;
_shelx_estimated_absorpt_t_min 0.088
_shelx_estimated_absorpt_t_max 0.128
_shelxl_version_number 2014-3

loop_
_space_group_symop_operation_xyz
'x, y, z'
'-x+1/2, -y, z+1/2'
'-y+1/4, x+3/4, z+1/4'
'y+1/4, -x+1/4, z+3/4'
'-x+1/2, y, -z'
'x, -y, -z+1/2'
'y+1/4, x+3/4, -z+3/4'
'-y+1/4, -x+1/4, -z+1/4'
'x+1/2, y+1/2, z+1/2'
'-x+1, -y+1/2, z+1'
'-y+3/4, x+5/4, z+3/4'
'y+3/4, -x+3/4, z+5/4'
'-x+1, y+1/2, -z+1/2'
'x+1/2, -y+1/2, -z+1'
'y+3/4, x+5/4, -z+5/4'
'-y+3/4, -x+3/4, -z+3/4'
'-x, -y, -z'
'x-1/2, y, -z-1/2'
'y-1/4, -x-3/4, -z-1/4'
'-y-1/4, x-1/4, -z-3/4'
'x-1/2, -y, z'
'-x, y, z-1/2'
'-y-1/4, -x-3/4, z-3/4'
'y-1/4, x-1/4, z-1/4'
'-x+1/2, -y+1/2, -z+1/2'
'x, y+1/2, -z'
'y+1/4, -x-1/4, -z+1/4'
'-y+1/4, x+1/4, -z-1/4'
'x, -y+1/2, z+1/2'
'-x+1/2, y+1/2, z'
'-y+1/4, -x-1/4, z-1/4'
'y+1/4, x+1/4, z+1/4'

loop_
_atom_site_label
_atom_site_type_symbol
_atom_site_fract_x
_atom_site_fract_y
_atom_site_fract_z
_atom_site_U_iso_or_equiv
_atom_site_adp_type
_atom_site_occupancy
_atom_site_site_symmetry_order
_atom_site_calc_flag
_atom_site_refinement_flags_posn
_atom_site_refinement_flags_adp
_atom_site_refinement_flags_occupancy
_atom_site_disorder_assembly
_atom_site_disorder_group
Yb1 Yb -0.04218(2) -0.07375(2) 0.82802(2) 0.00615(5) Uani 1 1 d . . . . .
Yb2 Yb -0.02236(2) 0.12399(2) 0.00278(2) 0.00724(5) Uani 1 1 d . . . . .
Yb3 Yb 0.35497(2) 0.0000 0.2500 0.00591(7) Uani 1 2 d S T P . .
Yb4 Yb 0.17945(2) 0.40886(2) 0.84264(2) 0.00728(5) Uani 1 1 d . . . . .
Sb1 Sb 0.13585(2) 0.38585(2) 0.1250 0.00555(9) Uani 1 2 d S T P . .
Sb2 Sb 0.00498(2) 0.10862(2) 0.81008(2) 0.00634(7) Uani 1 1 d . . . . .
Sb3 Sb 0.86949(2) 0.97324(2) 0.95263(2) 0.00653(7) Uani 1 1 d . . . . .
Sb4 Sb 0.0000 0.2500 0.1250 0.00600(13) Uani 1 4 d S T P . .
Mn1 Mn 0.0000 0.2500 0.8750 0.0062(3) Uani 1 4 d S T P . .

loop_
_atom_site_aniso_label
_atom_site_aniso_U_11
_atom_site_aniso_U_22
_atom_site_aniso_U_33
_atom_site_aniso_U_23
_atom_site_aniso_U_13
_atom_site_aniso_U_12
Yb1 0.00648(10) 0.00586(10) 0.00610(10) 0.00006(8) 0.00060(8) -0.00007(8)
Yb2 0.00671(11) 0.00750(11) 0.00751(11) 0.00077(8) -0.00024(8) 0.00129(8)
Yb3 0.00591(14) 0.00636(14) 0.00546(14) 0.00052(11) 0.000 0.000
Yb4 0.00595(10) 0.01024(11) 0.00563(10) -0.00156(8) -0.00072(8) 0.00090(8)
Sb1 0.00562(13) 0.00562(13) 0.0054(2) -0.00012(12) 0.00012(12) -0.00052(16)
Sb2 0.00572(15) 0.00598(16) 0.00731(16) -0.00091(12) 0.00131(13) -0.00064(12)
Sb3 0.00853(16) 0.00608(15) 0.00497(15) -0.00005(12) 0.00038(12) 0.00149(12)
Sb4 0.00615(19) 0.00615(19) 0.0057(3) 0.000 0.000 0.0014(2)
Mn1 0.0067(4) 0.0067(4) 0.0052(7) 0.000 0.000 0.000

loop_
_atom_type_symbol
_atom_type_description
_atom_type_scat_dispersion_real
_atom_type_scat_dispersion_imag
_atom_type_scat_source
Mn Mn 0.3368 0.7283 'International Tables Vol C Tables 4.2.6.8 and 6.1.1.4'
Sb Sb -0.5866 1.5461 'International Tables Vol C Tables 4.2.6.8 and 6.1.1.4'
Ho Ho -0.2175 4.6783 'International Tables Vol C Tables 4.2.6.8 and 6.1.1.4'
Yb Yb -0.3850 5.5486 'International Tables Vol C Tables 4.2.6.8 and 6.1.1.4'

loop_
_geom_angle_atom_site_label_1
_geom_angle_atom_site_label_2
_geom_angle_atom_site_label_3
_geom_angle
_geom_angle_site_symmetry_1
_geom_angle_site_symmetry_3
Sb2 Yb1 Sb3 116.027(12) . 16_556
Sb2 Yb1 Sb4 150.409(11) . 17_556
Sb3 Yb1 Sb4 93.273(9) 16_556 17_556
Sb2 Yb1 Sb2 89.699(11) . 6_556
Sb3 Yb1 Sb2 89.297(11) 16_556 6_556
Sb4 Yb1 Sb2 94.989(9) 17_556 6_556
Sb2 Yb1 Sb3 89.217(11) . 1_445
Sb3 Yb1 Sb3 78.765(13) 16_556 1_445
Sb4 Yb1 Sb3 92.774(9) 17_556 1_445
Sb2 Yb1 Sb3 166.114(12) 6_556 1_445
Sb2 Yb1 Sb1 90.696(12) . 26_546
Sb3 Yb1 Sb1 153.241(13) 16_556 26_546
Sb4 Yb1 Sb1 59.974(9) 17_556 26_546
Sb2 Yb1 Sb1 92.364(9) 6_556 26_546
Sb3 Yb1 Sb1 101.491(9) 1_445 26_546
Sb2 Yb1 Yb4 55.544(9) . 10_454
Sb3 Yb1 Yb4 66.325(9) 16_556 10_454
Sb4 Yb1 Yb4 144.635(9) 17_556 10_454
Sb2 Yb1 Yb4 112.421(10) 6_556 10_454
Sb3 Yb1 Yb4 56.258(8) 1_445 10_454
Sb1 Yb1 Yb4 136.042(10) 26_546 10_454
Sb2 Yb1 Yb3 54.833(8) . 2
Sb3 Yb1 Yb3 139.993(10) 16_556 2
Sb4 Yb1 Yb3 105.402(7) 17_556 2
Sb2 Yb1 Yb3 54.653(8) 6_556 2
Sb3 Yb1 Yb3 133.612(10) 1_445 2
Sb1 Yb1 Yb3 56.679(8) 26_546 2
Yb4 Yb1 Yb3 108.595(7) 10_454 2
Sb2 Yb1 Yb1 141.593(10) . 16_446
Sb3 Yb1 Yb1 54.128(9) 16_556 16_446
Sb4 Yb1 Yb1 53.732(4) 17_556 16_446
Sb2 Yb1 Yb1 124.017(12) 6_556 16_446
Sb3 Yb1 Yb1 53.483(9) 1_445 16_446
Sb1 Yb1 Yb1 104.232(9) 26_546 16_446
Yb4 Yb1 Yb1 91.532(5) 10_454 16_446
Yb3 Yb1 Yb1 158.846(5) 2 16_446
Sb2 Yb1 Yb2 147.036(11) . 24_556
Sb3 Yb1 Yb2 51.418(8) 16_556 24_556
Sb4 Yb1 Yb2 56.204(5) 17_556 24_556
Sb2 Yb1 Yb2 62.351(8) 6_556 24_556
Sb3 Yb1 Yb2 113.583(10) 1_445 24_556
Sb1 Yb1 Yb2 106.594(10) 26_546 24_556
Yb4 Yb1 Yb2 116.929(8) 10_454 24_556
Yb3 Yb1 Yb2 111.981(7) 2 24_556
Yb1 Yb1 Yb2 61.681(7) 16_446 24_556
Sb2 Yb1 Yb2 104.635(10) . 17_556
Sb3 Yb1 Yb2 113.918(10) 16_556 17_556
Sb4 Yb1 Yb2 56.071(5) 17_556 17_556
Sb2 Yb1 Yb2 142.094(10) 6_556 17_556
Sb3 Yb1 Yb2 51.181(8) 1_445 17_556
Sb1 Yb1 Yb2 53.354(6) 26_546 17_556
Yb4 Yb1 Yb2 104.479(8) 10_454 17_556
Yb3 Yb1 Yb2 105.821(7) 2 17_556
Yb1 Yb1 Yb2 61.384(7) 16_446 17_556
Yb2 Yb1 Yb2 108.212(8) 24_556 17_556
Sb2 Yb1 Yb2 112.114(10) . 31_556
Sb3 Yb1 Yb2 114.074(10) 16_556 31_556
Sb4 Yb1 Yb2 53.940(5) 17_556 31_556
Sb2 Yb1 Yb2 48.735(8) 6_556 31_556
Sb3 Yb1 Yb2 143.377(10) 1_445 31_556
Sb1 Yb1 Yb2 51.295(6) 26_546 31_556
Yb4 Yb1 Yb2 160.119(9) 10_454 31_556
Yb3 Yb1 Yb2 57.286(5) 2 31_556
Yb1 Yb1 Yb2 104.656(5) 16_446 31_556
Yb2 Yb1 Yb2 63.496(7) 24_556 31_556
Yb2 Yb1 Yb2 93.529(7) 17_556 31_556
Sb2 Yb2 Sb3 165.499(13) 19_566 17_666
Sb2 Yb2 Sb3 89.797(11) 19_566 1_444
Sb3 Yb2 Sb3 98.860(11) 17_666 1_444
Sb2 Yb2 Sb1 91.691(9) 19_566 10_454
Sb3 Yb2 Sb1 100.521(10) 17_666 10_454
Sb3 Yb2 Sb1 85.505(12) 1_444 10_454
Sb2 Yb2 Sb4 91.218(9) 19_566 .
Sb3 Yb2 Sb4 89.003(9) 17_666 .
Sb3 Yb2 Sb4 142.293(10) 1_444 .
Sb1 Yb2 Sb4 56.788(9) 10_454 .
Sb2 Yb2 Mn1 48.335(7) 19_566 1_554
Sb3 Yb2 Mn1 117.732(10) 17_666 1_554
Sb3 Yb2 Mn1 104.175(9) 1_444 1_554
Sb1 Yb2 Mn1 137.858(8) 10_454 1_554
Sb4 Yb2 Mn1 104.448(7) . 1_554
Sb2 Yb2 Sb2 85.600(11) 19_566 28_556
Sb3 Yb2 Sb2 80.085(10) 17_666 28_556
Sb3 Yb2 Sb2 135.972(11) 1_444 28_556
Sb1 Yb2 Sb2 138.310(12) 10_454 28_556
Sb4 Yb2 Sb2 81.648(8) . 28_556
Mn1 Yb2 Sb2 44.309(6) 1_554 28_556
Sb2 Yb2 Yb4 114.144(10) 19_566 19_566
Sb3 Yb2 Yb4 53.948(9) 17_666 19_566
Sb3 Yb2 Yb4 94.081(9) 1_444 19_566
Sb1 Yb2 Yb4 154.165(8) 10_454 19_566
Sb4 Yb2 Yb4 119.498(8) . 19_566
Mn1 Yb2 Yb4 67.249(6) 1_554 19_566
Sb2 Yb2 Yb4 49.684(7) 28_556 19_566
Sb2 Yb2 Yb3 54.463(9) 19_566 20_556
Sb3 Yb2 Yb3 139.641(11) 17_666 20_556
Sb3 Yb2 Yb3 51.969(8) 1_444 20_556
Sb1 Yb2 Yb3 55.727(7) 10_454 20_556
Sb4 Yb2 Yb3 99.884(7) . 20_556
Mn1 Yb2 Yb3 98.155(6) 1_554 20_556
Sb2 Yb2 Yb3 139.976(10) 28_556 20_556
Yb4 Yb2 Yb3 140.031(8) 19_566 20_556
Sb2 Yb2 Yb1 118.999(10) 19_566 32_554
Sb3 Yb2 Yb1 51.640(8) 17_666 32_554
Sb3 Yb2 Yb1 150.500(10) 1_444 32_554
Sb1 Yb2 Yb1 98.956(10) 10_454 32_554
Sb4 Yb2 Yb1 50.580(5) . 32_554
Mn1 Yb2 Yb1 92.033(7) 1_554 32_554
Sb2 Yb2 Yb1 48.841(7) 28_556 32_554
Yb4 Yb2 Yb1 69.401(7) 19_566 32_554
Yb3 Yb2 Yb1 150.425(8) 20_556 32_554
Sb2 Yb2 Yb1 135.947(10) 19_566 17_556
Sb3 Yb2 Yb1 51.999(8) 17_666 17_556
Sb3 Yb2 Yb1 107.656(10) 1_444 17_556
Sb1 Yb2 Yb1 51.515(6) 10_454 17_556
Sb4 Yb2 Yb1 50.472(5) . 17_556
Mn1 Yb2 Yb1 147.709(8) 1_554 17_556
Sb2 Yb2 Yb1 105.764(9) 28_556 17_556
Yb4 Yb2 Yb1 104.801(8) 19_566 17_556
Yb3 Yb2 Yb1 105.525(7) 20_556 17_556
Yb1 Yb2 Yb1 56.933(7) 32_554 17_556
Sb2 Yb2 Yb1 49.684(9) 19_566 23_565
Sb3 Yb2 Yb1 135.887(10) 17_666 23_565
Sb3 Yb2 Yb1 108.198(9) 1_444 23_565
Sb1 Yb2 Yb1 49.583(6) 10_454 23_565
Sb4 Yb2 Yb1 48.720(5) . 23_565
Mn1 Yb2 Yb1 88.955(6) 1_554 23_565
Sb2 Yb2 Yb1 101.752(8) 28_556 23_565
Yb4 Yb2 Yb1 151.005(8) 19_566 23_565
Yb3 Yb2 Yb1 56.374(6) 20_556 23_565
Yb1 Yb2 Yb1 96.394(7) 32_554 23_565
Yb1 Yb2 Yb1 86.270(7) 17_556 23_565
Sb3 Yb3 Sb3 91.365(16) 27_466 32_444
Sb3 Yb3 Sb2 173.735(9) 27_466 5_556
Sb3 Yb3 Sb2 90.778(9) 32_444 5_556
Sb3 Yb3 Sb2 90.778(9) 27_466 2_554
Sb3 Yb3 Sb2 173.735(10) 32_444 2_554
Sb2 Yb3 Sb2 87.705(15) 5_556 2_554
Sb3 Yb3 Sb1 96.833(11) 27_466 25
Sb3 Yb3 Sb1 86.840(8) 32_444 25
Sb2 Yb3 Sb1 89.162(11) 5_556 25
Sb2 Yb3 Sb1 87.060(8) 2_554 25
Sb3 Yb3 Sb1 86.840(8) 27_466 20_656
Sb3 Yb3 Sb1 96.833(11) 32_444 20_656
Sb2 Yb3 Sb1 87.060(8) 5_556 20_656
Sb2 Yb3 Sb1 89.162(11) 2_554 20_656
Sb1 Yb3 Sb1 174.762(16) 25 20_656
Sb3 Yb3 Yb4 118.237(10) 27_466 23_665
Sb3 Yb3 Yb4 55.881(8) 32_444 23_665
Sb2 Yb3 Yb4 58.640(8) 5_556 23_665
Sb2 Yb3 Yb4 127.664(10) 2_554 23_665
Sb1 Yb3 Yb4 126.690(6) 25 23_665
Sb1 Yb3 Yb4 53.719(7) 20_656 23_665
Sb3 Yb3 Yb4 55.881(8) 27_466 20_657
Sb3 Yb3 Yb4 118.237(10) 32_444 20_657
Sb2 Yb3 Yb4 127.664(10) 5_556 20_657
Sb2 Yb3 Yb4 58.640(8) 2_554 20_657
Sb1 Yb3 Yb4 53.719(7) 25 20_657
Sb1 Yb3 Yb4 126.690(6) 20_656 20_657
Yb4 Yb3 Yb4 172.795(13) 23_665 20_657
Sb3 Yb3 Yb1 129.331(8) 27_466 2_554
Sb3 Yb3 Yb1 121.545(8) 32_444 2_554
Sb2 Yb3 Yb1 53.622(9) 5_556 2_554
Sb2 Yb3 Yb1 53.052(8) 2_554 2_554
Sb1 Yb3 Yb1 53.281(8) 25 2_554
Sb1 Yb3 Yb1 121.481(11) 20_656 2_554
Yb4 Yb3 Yb1 112.238(8) 23_665 2_554
Yb4 Yb3 Yb1 74.074(6) 20_657 2_554
Sb3 Yb3 Yb1 121.545(8) 27_466 5_556
Sb3 Yb3 Yb1 129.331(8) 32_444 5_556
Sb2 Yb3 Yb1 53.052(8) 5_556 5_556
Sb2 Yb3 Yb1 53.622(9) 2_554 5_556
Sb1 Yb3 Yb1 121.481(11) 25 5_556
Sb1 Yb3 Yb1 53.281(8) 20_656 5_556
Yb4 Yb3 Yb1 74.074(6) 23_665 5_556
Yb4 Yb3 Yb1 112.238(8) 20_657 5_556
Yb1 Yb3 Yb1 68.210(9) 2_554 5_556
Sb3 Yb3 Yb2 133.180(11) 27_466 32
Sb3 Yb3 Yb2 55.391(8) 32_444 32
Sb2 Yb3 Yb2 52.356(7) 5_556 32
Sb2 Yb3 Yb2 119.386(10) 2_554 32
Sb1 Yb3 Yb2 54.345(7) 25 32
Sb1 Yb3 Yb2 125.121(6) 20_656 32
Yb4 Yb3 Yb2 72.601(5) 23_665 32
Yb4 Yb3 Yb2 108.029(5) 20_657 32
Yb1 Yb3 Yb2 66.340(6) 2_554 32
Yb1 Yb3 Yb2 105.275(8) 5_556 32
Sb3 Yb3 Yb2 55.391(8) 27_466 27
Sb3 Yb3 Yb2 133.180(11) 32_444 27
Sb2 Yb3 Yb2 119.386(10) 5_556 27
Sb2 Yb3 Yb2 52.356(7) 2_554 27
Sb1 Yb3 Yb2 125.121(6) 25 27
Sb1 Yb3 Yb2 54.345(7) 20_656 27
Yb4 Yb3 Yb2 108.029(5) 23_665 27
Yb4 Yb3 Yb2 72.601(5) 20_657 27
Yb1 Yb3 Yb2 105.275(8) 2_554 27
Yb1 Yb3 Yb2 66.340(6) 5_556 27
Yb2 Yb3 Yb2 170.449(12) 32 27
Sb2 Yb4 Sb1 167.802(12) 10_454 11_545
Sb2 Yb4 Sb3 89.404(11) 10_454 4_464
Sb1 Yb4 Sb3 88.705(9) 11_545 4_464
Sb2 Yb4 Sb3 88.895(11) 10_454 10_564
Sb1 Yb4 Sb3 98.620(10) 11_545 10_564
Sb3 Yb4 Sb3 150.540(13) 4_464 10_564
Sb2 Yb4 Sb2 83.815(14) 10_454 28_557
Sb1 Yb4 Sb2 87.051(9) 11_545 28_557
Sb3 Yb4 Sb2 122.515(12) 4_464 28_557
Sb3 Yb4 Sb2 86.506(11) 10_564 28_557
Sb2 Yb4 Yb1 55.401(8) 10_454 10_454
Sb1 Yb4 Yb1 136.769(10) 11_545 10_454
Sb3 Yb4 Yb1 99.890(10) 4_464 10_454
Sb3 Yb4 Yb1 55.921(8) 10_564 10_454
Sb2 Yb4 Yb1 120.978(10) 28_557 10_454
Sb2 Yb4 Yb3 121.265(10) 10_454 27_566
Sb1 Yb4 Yb3 58.042(4) 11_545 27_566
Sb3 Yb4 Yb3 145.825(10) 4_464 27_566
Sb3 Yb4 Yb3 53.793(9) 10_564 27_566
Sb2 Yb4 Yb3 54.349(9) 28_557 27_566
Yb1 Yb4 Yb3 109.705(8) 10_454 27_566
Sb2 Yb4 Sb3 102.493(11) 10_454 7_446
Sb1 Yb4 Sb3 89.081(9) 11_545 7_446
Sb3 Yb4 Sb3 80.594(11) 4_464 7_446
Sb3 Yb4 Sb3 71.098(12) 10_564 7_446
Sb2 Yb4 Sb3 156.425(11) 28_557 7_446
Yb1 Yb4 Sb3 51.607(8) 10_454 7_446
Yb3 Yb4 Sb3 104.454(9) 27_566 7_446
Sb2 Yb4 Yb2 64.718(9) 10_454 28_556
Sb1 Yb4 Yb2 104.813(9) 11_545 28_556
Sb3 Yb4 Yb2 53.245(8) 4_464 28_556
Sb3 Yb4 Yb2 147.547(11) 10_564 28_556
Sb2 Yb4 Yb2 72.799(9) 28_557 28_556
Yb1 Yb4 Yb2 114.267(8) 10_454 28_556
Yb3 Yb4 Yb2 123.365(9) 27_566 28_556
Sb3 Yb4 Yb2 130.536(10) 7_446 28_556
Sb2 Yb4 Yb3 130.444(10) 10_454 26_556
Sb1 Yb4 Yb3 55.616(5) 11_545 26_556
Sb3 Yb4 Yb3 51.631(8) 4_464 26_556
Sb3 Yb4 Yb3 110.341(9) 10_564 26_556
Sb2 Yb4 Yb3 140.151(10) 28_557 26_556
Yb1 Yb4 Yb3 97.686(7) 10_454 26_556
Yb3 Yb4 Yb3 106.267(6) 27_566 26_556
Sb3 Yb4 Yb3 48.805(7) 7_446 26_556
Yb2 Yb4 Yb3 101.414(7) 28_556 26_556
Sb2 Yb4 Yb4 141.483(8) 10_454 16_556
Sb1 Yb4 Yb4 50.270(7) 11_545 16_556
Sb3 Yb4 Yb4 106.496(11) 4_464 16_556
Sb3 Yb4 Yb4 60.048(9) 10_564 16_556
Sb2 Yb4 Yb4 113.720(11) 28_557 16_556
Yb1 Yb4 Yb4 86.934(5) 10_454 16_556
Yb3 Yb4 Yb4 59.879(7) 27_566 16_556
Sb3 Yb4 Yb4 48.642(7) 7_446 16_556
Yb2 Yb4 Yb4 151.478(7) 28_556 16_556
Yb3 Yb4 Yb4 54.907(6) 26_556 16_556
Yb4 Sb1 Yb4 79.461(14) 5_556 12_453
Yb4 Sb1 Sb4 140.269(7) 5_556 .
Yb4 Sb1 Sb4 140.269(7) 12_453 .
Yb4 Sb1 Yb1 88.894(7) 5_556 32_554
Yb4 Sb1 Yb1 142.714(9) 12_453 32_554
Sb4 Sb1 Yb1 59.687(9) . 32_554
Yb4 Sb1 Yb1 142.714(9) 5_556 26_556
Yb4 Sb1 Yb1 88.894(7) 12_453 26_556
Sb4 Sb1 Yb1 59.687(9) . 26_556
Yb1 Sb1 Yb1 119.373(18) 32_554 26_556
Yb4 Sb1 Yb2 138.101(10) 5_556 10_454
Yb4 Sb1 Yb2 86.236(7) 12_453 10_454
Sb4 Sb1 Yb2 63.817(9) . 10_454
Yb1 Sb1 Yb2 79.121(9) 32_554 10_454
Yb1 Sb1 Yb2 75.128(9) 26_556 10_454
Yb4 Sb1 Yb2 86.236(7) 5_556 8
Yb4 Sb1 Yb2 138.101(10) 12_453 8
Sb4 Sb1 Yb2 63.817(9) . 8
Yb1 Sb1 Yb2 75.128(9) 32_554 8
Yb1 Sb1 Yb2 79.121(9) 26_556 8
Yb2 Sb1 Yb2 127.634(18) 10_454 8
Yb4 Sb1 Yb3 72.746(10) 5_556 25
Yb4 Sb1 Yb3 68.239(9) 12_453 25
Sb4 Sb1 Yb3 115.713(9) . 25
Yb1 Sb1 Yb3 141.201(5) 32_554 25
Yb1 Sb1 Yb3 70.039(7) 26_556 25
Yb2 Sb1 Yb3 136.559(6) 10_454 25
Yb2 Sb1 Yb3 69.928(5) 8 25
Yb4 Sb1 Yb3 68.239(9) 5_556 27_565
Yb4 Sb1 Yb3 72.746(10) 12_453 27_565
Sb4 Sb1 Yb3 115.713(9) . 27_565
Yb1 Sb1 Yb3 70.039(7) 32_554 27_565
Yb1 Sb1 Yb3 141.201(5) 26_556 27_565
Yb2 Sb1 Yb3 69.928(5) 10_454 27_565
Yb2 Sb1 Yb3 136.559(6) 8 27_565
Yb3 Sb1 Yb3 128.573(18) 25 27_565
Mn1 Sb2 Yb2 73.088(10) . 28_556
Mn1 Sb2 Yb1 138.467(14) . .
Yb2 Sb2 Yb1 144.976(14) 28_556 .
Mn1 Sb2 Yb4 86.103(11) . 10_454
Yb2 Sb2 Yb4 141.116(14) 28_556 10_454
Yb1 Sb2 Yb4 69.058(10) . 10_454
Mn1 Sb2 Yb1 129.922(14) . 6_556
Yb2 Sb2 Yb1 81.581(11) 28_556 6_556
Yb1 Sb2 Yb1 83.286(11) . 6_556
Yb4 Sb2 Yb1 87.717(11) 10_454 6_556
Mn1 Sb2 Yb3 135.367(13) . 2
Yb2 Sb2 Yb3 73.182(9) 28_556 2
Yb1 Sb2 Yb3 72.117(9) . 2
Yb4 Sb2 Yb3 137.765(13) 10_454 2
Yb1 Sb2 Yb3 71.727(9) 6_556 2
Mn1 Sb2 Yb4 81.690(10) . 19_567
Yb2 Sb2 Yb4 84.922(10) 28_556 19_567
Yb1 Sb2 Yb4 85.951(11) . 19_567
Yb4 Sb2 Yb4 124.852(12) 10_454 19_567
Yb1 Sb2 Yb4 138.694(13) 6_556 19_567
Yb3 Sb2 Yb4 67.010(9) 2 19_567
Mn1 Sb2 Yb2 63.460(8) . 19_566
Yb2 Sb2 Yb2 75.693(10) 28_556 19_566
Yb1 Sb2 Yb2 126.805(12) . 19_566
Yb4 Sb2 Yb2 65.599(9) 10_454 19_566
Yb1 Sb2 Yb2 68.810(9) 6_556 19_566
Yb3 Sb2 Yb2 132.400(12) 2 19_566
Yb4 Sb2 Yb2 143.642(12) 19_567 19_566
Yb3 Sb3 Yb2 139.678(13) 20_667 17_666
Yb3 Sb3 Yb1 125.497(13) 20_667 16_556
Yb2 Sb3 Yb1 76.941(10) 17_666 16_556
Yb3 Sb3 Yb4 75.292(10) 20_667 3_655
Yb2 Sb3 Yb4 72.807(10) 17_666 3_655
Yb1 Sb3 Yb4 87.300(11) 16_556 3_655
Yb3 Sb3 Yb1 138.134(13) 20_667 1_665
Yb2 Sb3 Yb1 76.818(10) 17_666 1_665
Yb1 Sb3 Yb1 72.390(11) 16_556 1_665
Yb4 Sb3 Yb1 146.572(14) 3_655 1_665
Yb3 Sb3 Yb4 70.326(9) 20_667 10_564
Yb2 Sb3 Yb4 138.283(14) 17_666 10_564
Yb1 Sb3 Yb4 110.955(13) 16_556 10_564
Yb4 Sb3 Yb4 145.557(14) 3_655 10_564
Yb1 Sb3 Yb4 67.823(10) 1_665 10_564
Yb3 Sb3 Yb2 72.640(10) 20_667 1_666
Yb2 Sb3 Yb2 81.139(11) 17_666 1_666
Yb1 Sb3 Yb2 158.079(14) 16_556 1_666
Yb4 Sb3 Yb2 86.068(11) 3_655 1_666
Yb1 Sb3 Yb2 102.855(12) 1_665 1_666
Yb4 Sb3 Yb2 85.718(11) 10_564 1_666
Yb3 Sb3 Yb4 68.171(8) 20_667 7_556
Yb2 Sb3 Yb4 137.704(13) 17_666 7_556
Yb1 Sb3 Yb4 62.071(9) 16_556 7_556
Yb4 Sb3 Yb4 94.249(11) 3_655 7_556
Yb1 Sb3 Yb4 98.954(11) 1_665 7_556
Yb4 Sb3 Yb4 71.311(10) 10_564 7_556
Yb2 Sb3 Yb4 139.289(13) 1_666 7_556
Yb1 Sb4 Yb1 72.535(8) 26_556 23_565
Yb1 Sb4 Yb1 142.183(9) 26_556 17_556
Yb1 Sb4 Yb1 120.673(8) 23_565 17_556
Yb1 Sb4 Yb1 120.673(8) 26_556 32_554
Yb1 Sb4 Yb1 142.183(9) 23_565 32_554
Yb1 Sb4 Yb1 72.535(9) 17_556 32_554
Yb1 Sb4 Sb1 119.663(4) 26_556 10_454
Yb1 Sb4 Sb1 60.337(4) 23_565 10_454
Yb1 Sb4 Sb1 60.337(4) 17_556 10_454
Yb1 Sb4 Sb1 119.663(4) 32_554 10_454
Yb1 Sb4 Sb1 60.337(4) 26_556 .
Yb1 Sb4 Sb1 119.663(4) 23_565 .
Yb1 Sb4 Sb1 119.663(4) 17_556 .
Yb1 Sb4 Sb1 60.337(4) 32_554 .
Sb1 Sb4 Sb1 180.0 10_454 .
Yb1 Sb4 Yb2 77.339(6) 26_556 8
Yb1 Sb4 Yb2 142.441(6) 23_565 8
Yb1 Sb4 Yb2 73.215(6) 17_556 8
Yb1 Sb4 Yb2 73.455(6) 32_554 8
Sb1 Sb4 Yb2 120.607(4) 10_454 8
Sb1 Sb4 Yb2 59.393(4) . 8
Yb1 Sb4 Yb2 73.455(6) 26_556 10_454
Yb1 Sb4 Yb2 73.215(6) 23_565 10_454
Yb1 Sb4 Yb2 142.441(6) 17_556 10_454
Yb1 Sb4 Yb2 77.339(6) 32_554 10_454
Sb1 Sb4 Yb2 120.607(4) 10_454 10_454
Sb1 Sb4 Yb2 59.393(4) . 10_454
Yb2 Sb4 Yb2 118.787(8) 8 10_454
Yb1 Sb4 Yb2 73.215(6) 26_556 15_444
Yb1 Sb4 Yb2 73.455(6) 23_565 15_444
Yb1 Sb4 Yb2 77.339(6) 17_556 15_444
Yb1 Sb4 Yb2 142.441(6) 32_554 15_444
Sb1 Sb4 Yb2 59.393(4) 10_454 15_444
Sb1 Sb4 Yb2 120.607(4) . 15_444
Yb2 Sb4 Yb2 76.789(8) 8 15_444
Yb2 Sb4 Yb2 138.330(8) 10_454 15_444
Yb1 Sb4 Yb2 142.440(6) 26_556 .
Yb1 Sb4 Yb2 77.338(6) 23_565 .
Yb1 Sb4 Yb2 73.457(6) 17_556 .
Yb1 Sb4 Yb2 73.216(6) 32_554 .
Sb1 Sb4 Yb2 59.394(4) 10_454 .
Sb1 Sb4 Yb2 120.606(4) . .
Yb2 Sb4 Yb2 138.331(8) 8 .
Yb2 Sb4 Yb2 76.788(8) 10_454 .
Yb2 Sb4 Yb2 118.787(8) 15_444 .
Sb2 Mn1 Sb2 117.530(16) 28_557 19_567
Sb2 Mn1 Sb2 105.599(7) 28_557 10_454
Sb2 Mn1 Sb2 105.599(7) 19_567 10_454
Sb2 Mn1 Sb2 105.600(7) 28_557 .
Sb2 Mn1 Sb2 105.598(7) 19_567 .
Sb2 Mn1 Sb2 117.529(16) 10_454 .
Sb2 Mn1 Yb2 58.576(9) 28_557 10_455
Sb2 Mn1 Yb2 72.231(9) 19_567 10_455
Sb2 Mn1 Yb2 84.736(9) 10_454 10_455
Sb2 Mn1 Yb2 156.679(9) . 10_455
Sb2 Mn1 Yb2 156.678(9) 28_557 19_566
Sb2 Mn1 Yb2 84.736(9) 19_567 19_566
Sb2 Mn1 Yb2 58.576(9) 10_454 19_566
Sb2 Mn1 Yb2 72.230(9) . 19_566
Yb2 Mn1 Yb2 129.432(5) 10_455 19_566
Sb2 Mn1 Yb2 84.736(9) 28_557 28_556
Sb2 Mn1 Yb2 156.678(9) 19_567 28_556
Sb2 Mn1 Yb2 72.231(9) 10_454 28_556
Sb2 Mn1 Yb2 58.577(9) . 28_556
Yb2 Mn1 Yb2 129.432(5) 10_455 28_556
Yb2 Mn1 Yb2 74.316(9) 19_566 28_556
Sb2 Mn1 Yb2 72.231(9) 28_557 1_556
Sb2 Mn1 Yb2 58.576(9) 19_567 1_556
Sb2 Mn1 Yb2 156.678(9) 10_454 1_556
Sb2 Mn1 Yb2 84.736(9) . 1_556
Yb2 Mn1 Yb2 74.316(9) 10_455 1_556
Yb2 Mn1 Yb2 129.432(5) 19_566 1_556
Yb2 Mn1 Yb2 129.432(5) 28_556 1_556

loop_
_geom_bond_atom_site_label_1
_geom_bond_atom_site_label_2
_geom_bond_distance
_geom_bond_site_symmetry_2
Yb1 Sb2 3.1488(4) .
Yb1 Sb3 3.1693(5) 16_556
Yb1 Sb4 3.1770(3) 17_556
Yb1 Sb2 3.1793(4) 6_556
Yb1 Sb3 3.1955(4) 1_445
Yb1 Sb1 3.1979(4) 26_546
Yb1 Yb4 3.5727(4) 10_454
Yb1 Yb3 3.7497(4) 2
Yb1 Yb1 3.7587(5) 16_446
Yb1 Yb2 3.9373(4) 24_556
Yb1 Yb2 3.9484(4) 17_556
Yb1 Yb2 4.1248(4) 31_556
Yb2 Sb2 3.1342(4) 19_566
Yb2 Sb3 3.1596(4) 17_666
Yb2 Sb3 3.2673(4) 1_444
Yb2 Sb1 3.2778(3) 10_454
Yb2 Sb4 3.4176(3) .
Yb2 Mn1 3.5140(3) 1_554
Yb2 Sb2 3.7406(5) 28_556
Yb2 Yb4 3.7673(4) 19_566
Yb2 Yb3 3.7889(3) 20_556
Yb2 Yb1 3.9373(4) 32_554
Yb2 Yb1 3.9484(4) 17_556
Yb2 Yb1 4.1247(4) 23_565
Yb3 Sb3 3.1269(4) 27_466
Yb3 Sb3 3.1269(4) 32_444
Yb3 Sb2 3.2210(4) 5_556
Yb3 Sb2 3.2210(4) 2_554
Yb3 Sb1 3.3336(2) 25
Yb3 Sb1 3.3336(2) 20_656
Yb3 Yb4 3.6490(3) 23_665
Yb3 Yb4 3.6490(3) 20_657
Yb3 Yb1 3.7497(4) 2_554
Yb3 Yb1 3.7497(4) 5_556
Yb3 Yb2 3.7890(3) 32
Yb3 Yb2 3.7890(3) 27
Yb4 Sb2 3.1542(4) 10_454
Yb4 Sb1 3.1673(5) 11_545
Yb4 Sb3 3.1883(5) 4_464
Yb4 Sb3 3.2082(4) 10_564
Yb4 Sb2 3.3848(5) 28_557
Yb4 Yb1 3.5727(4) 10_454
Yb4 Yb3 3.6491(3) 27_566
Yb4 Sb3 3.7033(5) 7_446
Yb4 Yb2 3.7673(4) 28_556
Yb4 Yb3 3.8575(4) 26_556
Yb4 Yb4 4.0489(5) 16_556
Sb1 Yb4 3.1672(5) 5_556
Sb1 Yb4 3.1672(5) 12_453
Sb1 Sb4 3.1863(5) .
Sb1 Yb1 3.1978(4) 32_554
Sb1 Yb1 3.1978(4) 26_556
Sb1 Yb2 3.2778(3) 10_454
Sb1 Yb2 3.2778(3) 8
Sb1 Yb3 3.3335(2) 25
Sb1 Yb3 3.3335(2) 27_565
Sb2 Mn1 2.7439(4) .
Sb2 Yb2 3.1343(4) 28_556
Sb2 Yb4 3.1542(4) 10_454
Sb2 Yb1 3.1792(4) 6_556
Sb2 Yb3 3.2209(4) 2
Sb2 Yb4 3.3849(5) 19_567
Sb2 Yb2 3.7406(5) 19_566
Sb3 Yb3 3.1269(4) 20_667
Sb3 Yb2 3.1596(4) 17_666
Sb3 Yb1 3.1693(4) 16_556
Sb3 Yb4 3.1883(5) 3_655
Sb3 Yb1 3.1955(4) 1_665
Sb3 Yb4 3.2082(4) 10_564
Sb3 Yb2 3.2673(5) 1_666
Sb3 Yb4 3.7034(5) 7_556
Sb4 Yb1 3.1770(3) 26_556
Sb4 Yb1 3.1770(3) 23_565
Sb4 Yb1 3.1770(3) 17_556
Sb4 Yb1 3.1770(3) 32_554
Sb4 Sb1 3.1863(5) 10_454
Sb4 Yb2 3.4176(3) 8
Sb4 Yb2 3.4176(3) 10_454
Sb4 Yb2 3.4176(3) 15_444
Mn1 Sb2 2.7438(4) 28_557
Mn1 Sb2 2.7438(4) 19_567
Mn1 Sb2 2.7438(4) 10_454
Mn1 Yb2 3.5141(3) 10_455
Mn1 Yb2 3.5141(3) 19_566
Mn1 Yb2 3.5141(3) 28_556
Mn1 Yb2 3.5141(3) 1_556
